data_4334068
loop_
_publ_author_name
'Daniel J. Hutchinson'
'Lyall R. Hanton'
'Stephen C. Moratti'

_publ_contact_author 'Hanton, Lyall R.'
_publ_contact_author_email lhanton@Chemistry.otago.ac.nz
_publ_section_title
;
 Influence of Terminal Acryloyl Arms on the Coordination Chemistry of a
 Ditopic Pyrimidine-Hydrazone Ligand: Comparison of Pb(II), Zn(II),
 Cu(II), and Ag(I) Complexes
;
_journal_name_full 'Inorganic Chemistry'
_journal_page_first 2716
_journal_page_last 2728
_journal_paper_doi 10.1021/ic3027978
_journal_volume 52
_journal_year 2013
_chemical_formula_moiety 'C30 H28 Ag3.50 F9 N8 O14 S3'
_chemical_formula_sum 'C30 H28 Ag3.5 F9 N8 O14 S3'
_chemical_formula_weight 1369.33
_chemical_name_systematic
;
 ?
;
_space_group_IT_number 2
_symmetry_cell_setting triclinic
_symmetry_space_group_name_Hall '-P 1'
_symmetry_space_group_name_H-M 'P -1'
_atom_sites_solution_hydrogens geom
_atom_sites_solution_primary direct
_atom_sites_solution_secondary difmap
_audit_creation_method SHELXL-97
_cell_angle_alpha 104.351(4)
_cell_angle_beta 94.273(4)
_cell_angle_gamma 96.468(4)
_cell_formula_units_Z 2
_cell_length_a 11.7250(9)
_cell_length_b 13.5150(11)
_cell_length_c 16.5799(13)
_cell_measurement_reflns_used 7457
_cell_measurement_temperature 90(2)
_cell_measurement_theta_max 24.00
_cell_measurement_theta_min 2.26
_cell_volume 2514.8(3)
_computing_cell_refinement 'Bruker SMART'
_computing_data_collection 'Bruker SMART'
_computing_data_reduction 'Bruker SAINT'
_computing_molecular_graphics 'Bruker SHELXTL'
_computing_publication_material 'Bruker SHELXTL'
_computing_structure_refinement 'SHELXL-97 (Sheldrick, 1997)'
_computing_structure_solution 'SIR97 (Altomare et al., 1999)'
_diffrn_ambient_temperature 90(2)
_diffrn_measured_fraction_theta_full 0.990
_diffrn_measured_fraction_theta_max 0.990
_diffrn_measurement_device_type 'Bruker APEX-II CCD'
_diffrn_measurement_method '\f and \w scans'
_diffrn_radiation_monochromator graphite
_diffrn_radiation_source 'fine-focus sealed tube'
_diffrn_radiation_type MoK\a
_diffrn_radiation_wavelength 0.71069
_diffrn_reflns_av_R_equivalents 0.0381
_diffrn_reflns_av_sigmaI/netI 0.0462
_diffrn_reflns_limit_h_max 13
_diffrn_reflns_limit_h_min -12
_diffrn_reflns_limit_k_max 15
_diffrn_reflns_limit_k_min -15
_diffrn_reflns_limit_l_max 18
_diffrn_reflns_limit_l_min -18
_diffrn_reflns_number 24608
_diffrn_reflns_theta_full 24.07
_diffrn_reflns_theta_max 24.07
_diffrn_reflns_theta_min 2.26
_diffrn_standards_number 0
_exptl_absorpt_coefficient_mu 1.566
_exptl_absorpt_correction_T_max 0.882
_exptl_absorpt_correction_T_min 0.829
_exptl_absorpt_correction_type multi-scan
_exptl_absorpt_process_details 'SADABS (Bruker, 2004)'
_exptl_crystal_colour yellow
_exptl_crystal_density_diffrn 1.808
_exptl_crystal_description rod
_exptl_crystal_F_000 1339
_exptl_crystal_size_max 0.22
_exptl_crystal_size_mid 0.10
_exptl_crystal_size_min 0.08
_platon_squeeze_details
;
;
_refine_diff_density_max 2.210
_refine_diff_density_min -1.168
_refine_diff_density_rms 0.157
_refine_ls_extinction_method none
_refine_ls_goodness_of_fit_ref 1.062
_refine_ls_hydrogen_treatment mixed
_refine_ls_matrix_type full
_refine_ls_number_parameters 613
_refine_ls_number_reflns 7908
_refine_ls_number_restraints 9
_refine_ls_restrained_S_all 1.064
_refine_ls_R_factor_all 0.0661
_refine_ls_R_factor_gt 0.0550
_refine_ls_shift/su_max 0.009
_refine_ls_shift/su_mean 0.000
_refine_ls_structure_factor_coef Fsqd
_refine_ls_weighting_details 'calc w=1/[\s^2^(Fo^2^)+(0.0901P)^2^+11.9869P] where P=(Fo^2^+2Fc^2^)/3'
_refine_ls_weighting_scheme calc
_refine_ls_wR_factor_gt 0.1560
_refine_ls_wR_factor_ref 0.1649
_reflns_number_gt 6327
_reflns_number_total 7908
_reflns_threshold_expression >2\s(I)
_cod_data_source_file ic3027978_si_001_1.cif
_cod_data_source_block Complex_8(sdjh963)
_cod_original_cell_volume 2514.8(5)
_cod_original_sg_symbol_H-M 'P -1 '
_cod_original_formula_sum 'C30 H28 Ag3.50 F9 N8 O14 S3'
_cod_database_code 4334068

loop_
_symmetry_equiv_pos_as_xyz
'x, y, z'
'-x, -y, -z'

loop_
_atom_site_label
_atom_site_type_symbol
_atom_site_fract_x
_atom_site_fract_y
_atom_site_fract_z
_atom_site_U_iso_or_equiv
_atom_site_adp_type
_atom_site_occupancy
_atom_site_symmetry_multiplicity
_atom_site_calc_flag
_atom_site_refinement_flags
C1 C 0.8608(11) 0.7158(9) 0.0678(6) 0.067(3) Uani 1 1 d .
H1A H 0.9288 0.7613 0.0856 0.081 Uiso 1 1 calc R
H1B H 0.8285 0.6806 0.1040 0.081 Uiso 1 1 calc R
C2 C 0.8104(8) 0.7012(7) -0.0086(5) 0.041(2) Uani 1 1 d .
H2 H 0.7424 0.6557 -0.0262 0.049 Uiso 1 1 calc R
C3 C 0.8612(8) 0.7569(7) -0.0670(5) 0.035(2) Uani 1 1 d .
C4 C 0.8430(7) 0.7838(6) -0.2009(5) 0.0322(18) Uani 1 1 d .
H4A H 0.9205 0.7680 -0.2096 0.039 Uiso 1 1 calc R
H4B H 0.8461 0.8580 -0.1810 0.039 Uiso 1 1 calc R
C5 C 0.7647(7) 0.7441(6) -0.2809(5) 0.0294(18) Uani 1 1 d .
C6 C 0.6865(7) 0.6541(6) -0.2984(5) 0.0329(19) Uani 1 1 d .
H6 H 0.6791 0.6166 -0.2586 0.039 Uiso 1 1 calc R
C7 C 0.6190(7) 0.6202(6) -0.3758(6) 0.037(2) Uani 1 1 d .
H7 H 0.5648 0.5613 -0.3878 0.044 Uiso 1 1 calc R
C8 C 0.6354(7) 0.6765(6) -0.4335(5) 0.0329(18) Uani 1 1 d .
H8 H 0.5942 0.6544 -0.4863 0.039 Uiso 1 1 calc R
C9 C 0.7143(6) 0.7676(6) -0.4126(5) 0.0262(16) Uani 1 1 d .
C10 C 0.7274(6) 0.8254(6) -0.4743(5) 0.0263(16) Uani 1 1 d .
H10 H 0.6860 0.8028 -0.5271 0.032 Uiso 1 1 calc R
C11 C 0.7586(8) 0.9394(7) -0.5928(5) 0.040(2) Uani 1 1 d .
H11A H 0.7475 0.8656 -0.6124 0.060 Uiso 1 1 calc R
H11B H 0.8037 0.9683 -0.6296 0.060 Uiso 1 1 calc R
H11C H 0.6849 0.9641 -0.5921 0.060 Uiso 1 1 calc R
C12 C 0.8897(6) 1.0640(6) -0.4768(4) 0.0256(17) Uani 1 1 d .
C13 C 0.9105(6) 1.1303(6) -0.5267(5) 0.0259(16) Uani 1 1 d .
H13 H 0.8779 1.1138 -0.5820 0.031 Uiso 1 1 calc R
C14 C 0.9822(7) 1.2232(6) -0.4914(4) 0.0253(16) Uani 1 1 d .
C15 C 1.0056(7) 1.1768(6) -0.3665(5) 0.0302(18) Uani 1 1 d .
C16 C 1.0545(8) 1.2037(6) -0.2783(5) 0.0348(19) Uani 1 1 d .
H16A H 0.9946 1.2203 -0.2428 0.052 Uiso 1 1 calc R
H16B H 1.1133 1.2622 -0.2680 0.052 Uiso 1 1 calc R
H16C H 1.0875 1.1463 -0.2666 0.052 Uiso 1 1 calc R
C17 C 0.9547(7) 1.2753(6) -0.6233(5) 0.0285(17) Uani 1 1 d .
H17A H 1.0015 1.2357 -0.6604 0.043 Uiso 1 1 calc R
H17B H 0.9508 1.3403 -0.6363 0.043 Uiso 1 1 calc R
H17C H 0.8783 1.2383 -0.6298 0.043 Uiso 1 1 calc R
C18 C 1.1198(6) 1.4432(6) -0.5385(5) 0.0289(18) Uani 1 1 d .
H18 H 1.0938 1.4344 -0.5946 0.035 Uiso 1 1 calc R
C19 C 1.2029(7) 1.5344(6) -0.4928(5) 0.0292(17) Uani 1 1 d .
C20 C 1.2523(7) 1.6038(7) -0.5332(5) 0.037(2) Uani 1 1 d .
H20 H 1.2347 1.5936 -0.5905 0.044 Uiso 1 1 calc R
C21 C 1.3282(7) 1.6886(7) -0.4876(6) 0.039(2) Uani 1 1 d .
H21 H 1.3630 1.7353 -0.5141 0.047 Uiso 1 1 calc R
C22 C 1.3516(7) 1.7030(7) -0.4024(6) 0.036(2) Uani 1 1 d .
H22 H 1.4012 1.7601 -0.3705 0.043 Uiso 1 1 calc R
C23 C 1.2996(7) 1.6306(6) -0.3650(5) 0.0313(18) Uani 1 1 d .
C24 C 1.3077(8) 0.6435(7) -0.2719(5) 0.040(2) Uani 1 1 d .
H24A H 1.2404 0.6716 -0.2499 0.048 Uiso 1 1 calc R
H24B H 1.3096 0.5770 -0.2600 0.048 Uiso 1 1 calc R
C25 C 1.4221(8) 0.7373(8) -0.1491(6) 0.044(2) Uani 1 1 d .
C26 C 1.5330(9) 0.7981(10) -0.1138(6) 0.062(3) Uani 1 1 d .
H26 H 1.5830 0.8185 -0.1495 0.075 Uiso 1 1 calc R
C27 C 1.5643(11) 0.8247(13) -0.0329(8) 0.100(5) Uani 1 1 d .
H27A H 1.5150 0.8047 0.0033 0.120 Uiso 1 1 calc R
H27B H 1.6356 0.8635 -0.0118 0.120 Uiso 1 1 calc R
C28 C 0.9001(9) 0.4442(7) -0.1907(7) 0.050(3) Uani 1 1 d .
C29 C 1.3040(7) 0.9905(7) -0.1924(5) 0.0349(19) Uani 1 1 d .
C30 C 1.3534(13) 0.9528(11) 0.1385(7) 0.116(6) Uani 1 1 d D
N1 N 0.7767(5) 0.8002(5) -0.3367(4) 0.0254(14) Uani 1 1 d .
N2 N 0.8002(5) 0.9116(5) -0.4533(4) 0.0266(14) Uani 1 1 d .
N3 N 0.8193(6) 0.9707(5) -0.5077(4) 0.0293(15) Uani 1 1 d .
N4 N 0.9363(6) 1.0864(5) -0.3964(4) 0.0275(14) Uani 1 1 d .
N5 N 1.0300(6) 1.2460(5) -0.4113(4) 0.0282(14) Uani 1 1 d .
N6 N 1.0053(5) 1.2931(5) -0.5372(4) 0.0254(14) Uani 1 1 d .
N7 N 1.0849(5) 1.3780(5) -0.5003(4) 0.0280(15) Uani 1 1 d .
N8 N 1.2267(6) 1.5483(5) -0.4087(4) 0.0302(15) Uani 1 1 d .
O1 O 0.9521(5) 0.8136(4) -0.0510(3) 0.0304(12) Uani 1 1 d .
O2 O 0.7959(5) 0.7335(5) -0.1402(3) 0.0349(13) Uani 1 1 d .
O3 O 1.4097(5) 0.7114(5) -0.2326(4) 0.0400(14) Uani 1 1 d .
O4 O 1.3471(5) 0.7095(6) -0.1098(4) 0.0540(18) Uani 1 1 d .
O11 O 1.1140(5) 0.4644(4) -0.2092(3) 0.0368(13) Uani 1 1 d .
O12 O 1.0416(6) 0.5947(5) -0.1063(4) 0.0583(18) Uani 1 1 d .
O13 O 0.9969(6) 0.5834(6) -0.2526(5) 0.061(2) Uani 1 1 d .
O23 O 1.1527(5) 0.8382(4) -0.1880(3) 0.0343(13) Uani 1 1 d .
O21 O 1.0950(4) 0.9621(4) -0.2599(3) 0.0323(12) Uani 1 1 d .
O22 O 1.1287(5) 1.0099(5) -0.1077(3) 0.0417(15) Uani 1 1 d .
O31 O 1.1737(10) 0.9732(6) 0.0825(5) 0.105(4) Uani 1 1 d .
O32 O 1.1920(6) 0.7951(5) 0.0699(4) 0.0437(15) Uani 1 1 d .
O33 O 1.1576(12) 0.9037(7) 0.1982(6) 0.148(6) Uani 1 1 d .
F11 F 0.9129(5) 0.3868(5) -0.1382(4) 0.0683(18) Uani 1 1 d .
F12 F 0.8725(6) 0.3780(5) -0.2675(4) 0.0746(18) Uani 1 1 d .
F13 F 0.8093(5) 0.4947(5) -0.1742(4) 0.0655(17) Uani 1 1 d .
F23 F 1.3716(4) 0.9740(4) -0.1297(3) 0.0510(13) Uani 1 1 d .
F22 F 1.3201(4) 1.0891(4) -0.1901(4) 0.0510(13) Uani 1 1 d .
F21 F 1.3376(4) 0.9387(4) -0.2634(3) 0.0497(13) Uani 1 1 d .
F32 F 1.3674(8) 1.0295(6) 0.2085(8) 0.133(4) Uani 1 1 d D
F33 F 1.4177(5) 0.8880(7) 0.1531(4) 0.086(2) Uani 1 1 d D
F31 F 1.3846(9) 0.9486(9) 0.0617(6) 0.136(4) Uani 1 1 d D
S1 S 1.0260(2) 0.53024(16) -0.19111(14) 0.0407(5) Uani 1 1 d .
S2 S 1.15367(16) 0.94623(14) -0.18526(11) 0.0255(4) Uani 1 1 d .
S3 S 1.19892(17) 0.89930(16) 0.12277(12) 0.0321(5) Uani 1 1 d .
Ag1 Ag 0.89523(5) 0.96476(4) -0.31270(3) 0.02762(18) Uani 1 1 d .
Ag2 Ag 1.15622(6) 1.40511(5) -0.35493(4) 0.03406(19) Uani 1 1 d .
Ag3 Ag 1.15233(6) 0.76336(5) -0.07488(4) 0.03371(19) Uani 1 1 d .
Ag4 Ag 1.0000 1.0000 0.0000 0.0475(3) Uani 1 2 d S
O5 O 1.334(4) 1.348(3) -0.300(3) 0.43(2) Uani 1 1 d U

loop_
_atom_site_aniso_label
_atom_site_aniso_U_11
_atom_site_aniso_U_22
_atom_site_aniso_U_33
_atom_site_aniso_U_23
_atom_site_aniso_U_13
_atom_site_aniso_U_12
C1 0.109(10) 0.059(7) 0.032(6) 0.019(5) 0.015(6) -0.014(6)
C2 0.047(5) 0.052(6) 0.029(5) 0.023(4) 0.009(4) 0.003(4)
C3 0.049(6) 0.041(5) 0.027(4) 0.016(4) 0.018(4) 0.027(5)
C4 0.043(5) 0.029(4) 0.030(4) 0.015(4) 0.009(4) 0.009(4)
C5 0.038(5) 0.031(4) 0.027(4) 0.012(3) 0.015(3) 0.019(4)
C6 0.030(4) 0.040(5) 0.036(5) 0.018(4) 0.012(4) 0.009(4)
C7 0.030(4) 0.031(4) 0.051(5) 0.015(4) 0.005(4) -0.001(4)
C8 0.027(4) 0.040(5) 0.032(4) 0.006(4) 0.004(3) 0.012(4)
C9 0.023(4) 0.029(4) 0.029(4) 0.007(3) 0.003(3) 0.013(3)
C10 0.025(4) 0.028(4) 0.021(4) 0.000(3) -0.001(3) 0.003(3)
C11 0.049(5) 0.050(5) 0.017(4) 0.006(4) -0.005(4) 0.002(4)
C12 0.032(4) 0.036(4) 0.016(4) 0.012(3) 0.008(3) 0.018(4)
C13 0.029(4) 0.032(4) 0.021(4) 0.009(3) 0.001(3) 0.017(3)
C14 0.034(4) 0.027(4) 0.020(4) 0.009(3) 0.011(3) 0.018(3)
C15 0.048(5) 0.023(4) 0.023(4) 0.006(3) 0.009(4) 0.015(4)
C16 0.057(5) 0.023(4) 0.024(4) 0.006(3) 0.003(4) 0.007(4)
C17 0.038(4) 0.031(4) 0.024(4) 0.015(3) 0.004(3) 0.015(4)
C18 0.026(4) 0.043(5) 0.027(4) 0.018(4) 0.015(3) 0.019(4)
C19 0.033(4) 0.029(4) 0.031(4) 0.011(3) 0.010(3) 0.018(3)
C20 0.038(5) 0.044(5) 0.034(5) 0.016(4) 0.012(4) 0.013(4)
C21 0.034(5) 0.046(5) 0.043(5) 0.018(4) 0.013(4) 0.009(4)
C22 0.027(4) 0.037(5) 0.049(5) 0.012(4) 0.016(4) 0.017(4)
C23 0.029(4) 0.038(5) 0.031(4) 0.010(4) 0.009(3) 0.017(4)
C24 0.052(6) 0.034(5) 0.034(5) 0.001(4) 0.009(4) 0.014(4)
C25 0.033(5) 0.068(6) 0.034(5) 0.012(5) 0.001(4) 0.029(5)
C26 0.048(6) 0.100(9) 0.036(6) 0.006(6) 0.004(5) 0.027(6)
C27 0.063(8) 0.157(15) 0.056(8) -0.026(8) -0.006(6) 0.041(9)
C28 0.058(6) 0.028(5) 0.070(7) 0.018(5) 0.020(5) 0.015(4)
C29 0.031(4) 0.037(5) 0.037(5) 0.012(4) 0.001(4) 0.005(4)
C30 0.082(11) 0.17(2) 0.127(16) 0.082(15) 0.030(11) 0.021(12)
N1 0.025(3) 0.032(4) 0.022(3) 0.009(3) 0.005(3) 0.011(3)
N2 0.031(3) 0.041(4) 0.015(3) 0.013(3) 0.006(3) 0.019(3)
N3 0.036(4) 0.033(4) 0.023(3) 0.014(3) 0.003(3) 0.006(3)
N4 0.038(4) 0.027(4) 0.018(3) 0.003(3) 0.007(3) 0.010(3)
N5 0.039(4) 0.029(3) 0.020(3) 0.007(3) 0.010(3) 0.012(3)
N6 0.027(3) 0.033(4) 0.018(3) 0.007(3) 0.001(3) 0.011(3)
N7 0.033(4) 0.029(4) 0.027(3) 0.007(3) 0.014(3) 0.016(3)
N8 0.033(4) 0.026(4) 0.032(4) 0.003(3) 0.009(3) 0.012(3)
O1 0.034(3) 0.027(3) 0.032(3) 0.009(2) 0.006(2) 0.010(3)
O2 0.033(3) 0.052(4) 0.027(3) 0.022(3) 0.000(2) 0.010(3)
O3 0.040(3) 0.049(4) 0.032(3) 0.007(3) 0.011(3) 0.011(3)
O4 0.038(4) 0.097(6) 0.039(4) 0.026(4) 0.015(3) 0.032(4)
O11 0.047(3) 0.034(3) 0.030(3) 0.005(2) 0.010(3) 0.010(3)
O12 0.070(5) 0.052(4) 0.045(4) -0.005(3) 0.019(4) 0.009(4)
O13 0.075(5) 0.061(4) 0.069(5) 0.047(4) 0.029(4) 0.025(4)
O23 0.049(3) 0.033(3) 0.023(3) 0.010(2) -0.001(2) 0.008(3)
O21 0.032(3) 0.038(3) 0.030(3) 0.016(3) -0.005(2) 0.005(2)
O22 0.054(4) 0.048(4) 0.025(3) 0.004(3) 0.021(3) 0.016(3)
O31 0.202(11) 0.058(5) 0.051(5) 0.005(4) -0.052(6) 0.059(6)
O32 0.062(4) 0.042(4) 0.032(3) 0.011(3) 0.010(3) 0.017(3)
O33 0.249(14) 0.067(6) 0.097(7) -0.033(5) 0.133(9) -0.067(8)
F11 0.070(4) 0.062(4) 0.096(5) 0.056(4) 0.022(4) 0.016(3)
F12 0.068(4) 0.062(4) 0.083(5) 0.002(4) -0.009(4) 0.013(3)
F13 0.056(4) 0.069(4) 0.085(5) 0.033(4) 0.027(3) 0.025(3)
F23 0.036(3) 0.066(4) 0.050(3) 0.020(3) -0.015(2) 0.005(3)
F22 0.043(3) 0.044(3) 0.067(4) 0.019(3) 0.006(3) -0.001(2)
F21 0.046(3) 0.067(4) 0.043(3) 0.017(3) 0.023(2) 0.023(3)
F32 0.094(6) 0.049(4) 0.212(11) -0.018(6) -0.074(7) -0.002(4)
F33 0.050(4) 0.141(7) 0.062(4) 0.008(4) 0.009(3) 0.036(4)
F31 0.122(8) 0.170(10) 0.125(8) 0.044(7) 0.053(7) 0.021(7)
S1 0.0624(15) 0.0295(11) 0.0358(12) 0.0115(9) 0.0198(11) 0.0127(10)
S2 0.0281(10) 0.0292(10) 0.0204(9) 0.0069(8) 0.0036(8) 0.0069(8)
S3 0.0334(11) 0.0402(12) 0.0242(10) 0.0077(9) 0.0039(8) 0.0120(9)
Ag1 0.0328(3) 0.0312(3) 0.0207(3) 0.0095(2) 0.0010(2) 0.0072(3)
Ag2 0.0517(4) 0.0295(3) 0.0223(3) 0.0080(3) 0.0038(3) 0.0081(3)
Ag3 0.0452(4) 0.0344(4) 0.0259(3) 0.0094(3) 0.0100(3) 0.0160(3)
Ag4 0.0807(8) 0.0305(5) 0.0428(6) 0.0155(4) 0.0351(5) 0.0240(5)
O5 0.43(2) 0.42(2) 0.43(2) 0.110(11) 0.049(10) 0.068(10)

loop_
_atom_type_symbol
_atom_type_description
_atom_type_scat_dispersion_real
_atom_type_scat_dispersion_imag
_atom_type_scat_source
C C 0.0033 0.0016 'International Tables Vol C Tables 4.2.6.8 and 6.1.1.4'
H H 0.0000 0.0000 'International Tables Vol C Tables 4.2.6.8 and 6.1.1.4'
N N 0.0061 0.0033 'International Tables Vol C Tables 4.2.6.8 and 6.1.1.4'
O O 0.0106 0.0060 'International Tables Vol C Tables 4.2.6.8 and 6.1.1.4'
F F 0.0171 0.0103 'International Tables Vol C Tables 4.2.6.8 and 6.1.1.4'
S S 0.1246 0.1234 'International Tables Vol C Tables 4.2.6.8 and 6.1.1.4'
Ag Ag -0.8971 1.1015 'International Tables Vol C Tables 4.2.6.8 and 6.1.1.4'

loop_
_geom_angle_atom_site_label_1
_geom_angle_atom_site_label_2
_geom_angle_atom_site_label_3
_geom_angle
_geom_angle_site_symmetry_1
_geom_angle_site_symmetry_3
C2 C1 H1A 120.0 . .
C2 C1 H1B 120.0 . .
H1A C1 H1B 120.0 . .
C1 C2 C3 120.5(9) . .
C1 C2 H2 119.8 . .
C3 C2 H2 119.8 . .
O1 C3 O2 124.4(7) . .
O1 C3 C2 124.3(8) . .
O2 C3 C2 111.2(8) . .
O2 C4 C5 107.2(6) . .
O2 C4 H4A 110.3 . .
C5 C4 H4A 110.3 . .
O2 C4 H4B 110.3 . .
C5 C4 H4B 110.3 . .
H4A C4 H4B 108.5 . .
N1 C5 C6 121.4(7) . .
N1 C5 C4 115.2(7) . .
C6 C5 C4 123.4(7) . .
C5 C6 C7 120.0(7) . .
C5 C6 H6 120.0 . .
C7 C6 H6 120.0 . .
C8 C7 C6 117.9(8) . .
C8 C7 H7 121.1 . .
C6 C7 H7 121.1 . .
C7 C8 C9 120.0(8) . .
C7 C8 H8 120.0 . .
C9 C8 H8 120.0 . .
N1 C9 C8 121.0(7) . .
N1 C9 C10 120.7(7) . .
C8 C9 C10 118.3(7) . .
N2 C10 C9 117.5(7) . .
N2 C10 H10 121.2 . .
C9 C10 H10 121.2 . .
N3 C11 H11A 109.5 . .
N3 C11 H11B 109.5 . .
H11A C11 H11B 109.5 . .
N3 C11 H11C 109.5 . .
H11A C11 H11C 109.5 . .
H11B C11 H11C 109.5 . .
N4 C12 C13 122.1(7) . .
N4 C12 N3 117.1(6) . .
C13 C12 N3 120.8(7) . .
C12 C13 C14 117.7(7) . .
C12 C13 H13 121.1 . .
C14 C13 H13 121.1 . .
N5 C14 N6 118.6(7) . .
N5 C14 C13 120.7(6) . .
N6 C14 C13 120.7(7) . .
N4 C15 N5 124.3(7) . .
N4 C15 C16 117.9(7) . .
N5 C15 C16 117.8(7) . .
C15 C16 H16A 109.5 . .
C15 C16 H16B 109.5 . .
H16A C16 H16B 109.5 . .
C15 C16 H16C 109.5 . .
H16A C16 H16C 109.5 . .
H16B C16 H16C 109.5 . .
N6 C17 H17A 109.5 . .
N6 C17 H17B 109.5 . .
H17A C17 H17B 109.5 . .
N6 C17 H17C 109.5 . .
H17A C17 H17C 109.5 . .
H17B C17 H17C 109.5 . .
N7 C18 C19 118.9(7) . .
N7 C18 H18 120.5 . .
C19 C18 H18 120.5 . .
N8 C19 C20 121.2(8) . .
N8 C19 C18 117.1(6) . .
C20 C19 C18 121.6(7) . .
C19 C20 C21 119.5(8) . .
C19 C20 H20 120.3 . .
C21 C20 H20 120.3 . .
C22 C21 C20 119.3(8) . .
C22 C21 H21 120.4 . .
C20 C21 H21 120.4 . .
C21 C22 C23 118.8(9) . .
C21 C22 H22 120.6 . .
C23 C22 H22 120.6 . .
N8 C23 C22 122.2(8) . .
N8 C23 C24 113.6(7) . 1_565
C22 C23 C24 123.8(8) . 1_565
O3 C24 C23 109.7(7) . 1_545
O3 C24 H24A 109.7 . .
C23 C24 H24A 109.7 1_545 .
O3 C24 H24B 109.7 . .
C23 C24 H24B 109.7 1_545 .
H24A C24 H24B 108.2 . .
O4 C25 O3 121.3(9) . .
O4 C25 C26 126.0(9) . .
O3 C25 C26 112.7(8) . .
C27 C26 C25 121.5(12) . .
C27 C26 H26 119.2 . .
C25 C26 H26 119.2 . .
C26 C27 H27A 120.0 . .
C26 C27 H27B 120.0 . .
H27A C27 H27B 120.0 . .
F11 C28 F13 109.5(8) . .
F11 C28 F12 106.1(8) . .
F13 C28 F12 106.5(9) . .
F11 C28 S1 113.4(8) . .
F13 C28 S1 111.3(6) . .
F12 C28 S1 109.7(7) . .
F22 C29 F21 107.9(7) . .
F22 C29 F23 109.2(7) . .
F21 C29 F23 107.4(7) . .
F22 C29 S2 111.6(6) . .
F21 C29 S2 110.4(6) . .
F23 C29 S2 110.2(6) . .
F33 C30 F32 105.5(10) . .
F33 C30 F31 95.0(10) . .
F32 C30 F31 131.7(15) . .
F33 C30 S3 111.9(10) . .
F32 C30 S3 106.2(8) . .
F31 C30 S3 105.6(10) . .
C5 N1 C9 119.6(7) . .
C5 N1 Ag1 125.7(5) . .
C9 N1 Ag1 114.6(5) . .
C10 N2 N3 121.8(6) . .
C10 N2 Ag1 117.7(5) . .
N3 N2 Ag1 120.6(5) . .
N2 N3 C12 116.9(6) . .
N2 N3 C11 120.4(6) . .
C12 N3 C11 122.4(6) . .
C15 N4 C12 117.2(6) . .
C15 N4 Ag1 122.9(5) . .
C12 N4 Ag1 120.0(5) . .
C14 N5 C15 118.0(7) . .
C14 N5 Ag2 119.2(5) . .
C15 N5 Ag2 122.8(5) . .
C14 N6 N7 116.9(6) . .
C14 N6 C17 121.9(7) . .
N7 N6 C17 121.1(6) . .
C18 N7 N6 122.6(7) . .
C18 N7 Ag2 118.9(6) . .
N6 N7 Ag2 118.5(4) . .
C23 N8 C19 119.0(7) . .
C23 N8 Ag2 124.6(5) . .
C19 N8 Ag2 115.6(5) . .
C3 O1 Ag4 132.6(5) . .
C3 O1 Ag3 127.1(5) . .
Ag4 O1 Ag3 100.1(2) . .
C3 O2 C4 113.7(6) . .
C25 O3 C24 116.0(7) . .
C25 O4 Ag3 134.8(6) . .
S1 O11 Ag2 118.7(3) . 1_545
S1 O12 Ag3 119.9(4) . .
S2 O23 Ag3 127.4(3) . .
S2 O21 Ag1 136.4(3) . .
S2 O22 Ag4 138.4(4) . .
S3 O31 Ag4 134.3(7) . .
S3 O32 Ag3 120.0(3) . .
S3 O33 Ag1 137.1(6) . 2_775
O13 S1 O11 116.1(4) . .
O13 S1 O12 113.8(5) . .
O11 S1 O12 113.2(4) . .
O13 S1 C28 105.4(5) . .
O11 S1 C28 104.1(4) . .
O12 S1 C28 102.3(5) . .
O22 S2 O21 115.7(4) . .
O22 S2 O23 115.2(3) . .
O21 S2 O23 112.8(3) . .
O22 S2 C29 104.3(4) . .
O21 S2 C29 102.9(3) . .
O23 S2 C29 103.8(4) . .
O33 S3 O31 117.7(8) . .
O33 S3 O32 113.5(5) . .
O31 S3 O32 115.9(4) . .
O33 S3 C30 110.1(7) . .
O31 S3 C30 90.4(6) . .
O32 S3 C30 105.8(5) . .
N2 Ag1 N1 69.3(2) . .
N2 Ag1 O33 125.8(4) . 2_775
N1 Ag1 O33 113.4(2) . 2_775
N2 Ag1 N4 65.4(2) . .
N1 Ag1 N4 134.7(2) . .
O33 Ag1 N4 92.8(3) 2_775 .
N2 Ag1 O21 130.53(19) . .
N1 Ag1 O21 113.00(19) . .
O33 Ag1 O21 99.5(4) 2_775 .
N4 Ag1 O21 97.11(19) . .
N5 Ag2 N8 134.9(2) . .
N5 Ag2 N7 66.4(2) . .
N8 Ag2 N7 68.5(2) . .
N5 Ag2 O11 105.05(19) . 1_565
N8 Ag2 O11 111.2(2) . 1_565
N7 Ag2 O11 145.48(19) . 1_565
N5 Ag2 O5 103.1(10) . .
N8 Ag2 O5 104.3(10) . .
N7 Ag2 O5 126.8(10) . .
O11 Ag2 O5 87.5(10) 1_565 .
O32 Ag3 O23 144.7(2) . .
O32 Ag3 O12 100.1(2) . .
O23 Ag3 O12 114.0(2) . .
O32 Ag3 O4 95.9(2) . .
O23 Ag3 O4 87.9(2) . .
O12 Ag3 O4 98.6(2) . .
O32 Ag3 O1 88.21(19) . .
O23 Ag3 O1 89.11(18) . .
O12 Ag3 O1 80.2(2) . .
O4 Ag3 O1 175.91(19) . .
O1 Ag4 O1 180.000(1) 2_775 .
O1 Ag4 O22 92.93(19) 2_775 2_775
O1 Ag4 O22 87.07(19) . 2_775
O1 Ag4 O22 87.07(19) 2_775 .
O1 Ag4 O22 92.93(19) . .
O22 Ag4 O22 180.0(3) 2_775 .
O1 Ag4 O31 88.7(2) 2_775 2_775
O1 Ag4 O41 91.3(2) . 2_775
O22 Ag4 O31 85.0(3) 2_775 2_775
O22 Ag4 O31 95.0(3) . 2_775
O1 Ag4 O31 91.3(2) 2_775 .
O1 Ag4 O31 88.7(2) . .
O22 Ag4 O31 95.0(3) 2_775 .
O22 Ag4 O31 85.0(3) . .
O31 Ag4 O31 180.0(4) 2_775 .

loop_
_geom_bond_atom_site_label_1
_geom_bond_atom_site_label_2
_geom_bond_distance
_geom_bond_site_symmetry_2
C1 C2 1.317(14) .
C1 H1A 0.9300 .
C1 H1B 0.9300 .
C2 C3 1.484(11) .
C2 H2 0.9300 .
C3 O1 1.211(10) .
C3 O2 1.333(10) .
C4 O2 1.456(9) .
C4 C5 1.499(12) .
C4 H4A 0.9700 .
C4 H4B 0.9700 .
C5 N1 1.339(9) .
C5 C6 1.392(12) .
C6 C7 1.400(12) .
C6 H6 0.9300 .
C7 C8 1.373(11) .
C7 H7 0.9300 .
C8 C9 1.406(11) .
C8 H8 0.9300 .
C9 N1 1.352(10) .
C9 C10 1.440(10) .
C10 N2 1.319(10) .
C10 H10 0.9300 .
C11 N3 1.472(10) .
C11 H11A 0.9600 .
C11 H11B 0.9600 .
C11 H11C 0.9600 .
C12 N4 1.349(10) .
C12 C13 1.376(10) .
C12 N3 1.385(10) .
C13 C14 1.396(11) .
C13 H13 0.9300 .
C14 N5 1.348(10) .
C14 N6 1.368(9) .
C15 N4 1.347(10) .
C15 N5 1.351(9) .
C15 C16 1.471(11) .
C16 H16A 0.9600 .
C16 H16B 0.9600 .
C16 H16C 0.9600 .
C17 N6 1.455(9) .
C17 H17A 0.9600 .
C17 H17B 0.9600 .
C17 H17C 0.9600 .
C18 N7 1.257(9) .
C18 C19 1.483(12) .
C18 H18 0.9300 .
C19 N8 1.363(10) .
C19 C20 1.381(11) .
C20 C21 1.385(13) .
C20 H20 0.9300 .
C21 C22 1.378(12) .
C21 H21 0.9300 .
C22 C23 1.391(11) .
C22 H22 0.9300 .
C23 N8 1.337(11) .
C23 C24 1.504(11) 1_565
C24 O3 1.428(11) .
C24 C23 1.504(11) 1_545
C24 H24A 0.9700 .
C24 H24B 0.9700 .
C25 O4 1.213(11) .
C25 O3 1.334(10) .
C25 C26 1.455(15) .
C26 C27 1.312(16) .
C26 H26 0.9300 .
C27 H27A 0.9300 .
C27 H27B 0.9300 .
C28 F11 1.312(11) .
C28 F13 1.337(10) .
C28 F12 1.355(12) .
C28 S1 1.775(10) .
C29 F22 1.316(10) .
C29 F21 1.325(10) .
C29 F23 1.338(10) .
C29 S2 1.818(8) .
C30 F33 1.273(9) .
C30 F32 1.337(9) .
C30 F31 1.341(9) .
C30 S3 1.847(15) .
N1 Ag1 2.412(6) .
N2 N3 1.359(8) .
N2 Ag1 2.407(6) .
N4 Ag1 2.432(6) .
N5 Ag2 2.402(7) .
N6 N7 1.375(9) .
N7 Ag2 2.415(6) .
N8 Ag2 2.414(6) .
O1 Ag4 2.435(5) .
O1 Ag3 2.548(5) .
O4 Ag3 2.538(6) .
O11 S1 1.438(6) .
O11 Ag2 2.456(5) 1_545
O12 S1 1.445(7) .
O12 Ag3 2.408(7) .
O13 S1 1.427(7) .
O23 S2 1.448(6) .
O23 Ag3 2.341(5) .
O21 S2 1.446(5) .
O21 Ag1 2.445(5) .
O22 S2 1.430(6) .
O22 Ag4 2.441(5) .
O31 S3 1.378(7) .
O31 Ag4 2.479(9) .
O32 S3 1.453(6) .
O32 Ag3 2.333(6) .
O33 S3 1.365(8) .
O33 Ag1 2.428(8) 2_775
Ag1 O33 2.428(8) 2_775
Ag2 O11 2.456(5) 1_565
Ag2 O5 2.49(4) .
Ag4 O1 2.435(5) 2_775
Ag4 O22 2.441(5) 2_775
Ag4 O31 2.479(9) 2_775

loop_
_platon_squeeze_void_nr
_platon_squeeze_void_average_x
_platon_squeeze_void_average_y
_platon_squeeze_void_average_z
_platon_squeeze_void_volume
_platon_squeeze_void_count_electrons
_platon_squeeze_void_content
1 0.500 0.529 1.029 595 144 ' '
